data_7132606
loop_
_publ_author_name
'Liang, Qianqian'
'Cai, Yan'
'Jiang, Wenjun'
'Pang, Mengdi'
'Fan, Liming'
'Zhang, Guoying'

_publ_section_title
;
 Palladium-catalyzed allylation and carbonylation: access to
 allylhydrazones and allyl acylhydrazones.
;
_journal_issue 12
_journal_name_full 'Chemical communications (Cambridge, England)'
_journal_page_first 1638
_journal_page_last 1641
_journal_paper_doi 10.1039/d3cc05531k
_journal_volume 60
_journal_year 2024
_chemical_formula_sum 'C22 H20 N2'
_chemical_formula_weight 312.40
_space_group_IT_number 14
_space_group_name_Hall '-P 2ybc'
_space_group_name_H-M_alt 'P 1 21/c 1'
_symmetry_cell_setting monoclinic
_symmetry_space_group_name_H-M 'P 1 21/c 1'
_atom_sites_solution_hydrogens geom
_atom_sites_solution_primary direct
_atom_sites_solution_secondary difmap
_audit_creation_method SHELXL-97
_audit_update_record
;
2023-03-20 deposited with the CCDC.	2024-01-10 downloaded from the CCDC.
;
_cell_angle_alpha 90.00
_cell_angle_beta 104.371(4)
_cell_angle_gamma 90.00
_cell_formula_units_Z 4
_cell_length_a 10.0309(9)
_cell_length_b 19.6236(18)
_cell_length_c 9.0074(8)
_cell_measurement_reflns_used 1355
_cell_measurement_temperature 298(2)
_cell_measurement_theta_max 20.328
_cell_measurement_theta_min 2.543
_cell_volume 1717.6(3)
_computing_cell_refinement 'Bruker SMART'
_computing_data_collection 'Bruker SMART'
_computing_data_reduction 'Bruker SAINT'
_computing_molecular_graphics 'Bruker SHELXTL'
_computing_publication_material 'Bruker SHELXTL'
_computing_structure_refinement 'SHELXL-97 (Sheldrick, 1997)'
_computing_structure_solution 'SHELXS-97 (Sheldrick, 1990)'
_diffrn_ambient_temperature 298(2)
_diffrn_measured_fraction_theta_full 0.995
_diffrn_measured_fraction_theta_max 0.995
_diffrn_measurement_device_type 'CCD area detector'
_diffrn_measurement_method 'phi and omega scans'
_diffrn_radiation_monochromator graphite
_diffrn_radiation_source 'fine-focus sealed tube'
_diffrn_radiation_type MoK\a
_diffrn_radiation_wavelength 0.71073
_diffrn_reflns_av_R_equivalents 0.1191
_diffrn_reflns_av_sigmaI/netI 0.1180
_diffrn_reflns_limit_h_max 11
_diffrn_reflns_limit_h_min -11
_diffrn_reflns_limit_k_max 23
_diffrn_reflns_limit_k_min -21
_diffrn_reflns_limit_l_max 10
_diffrn_reflns_limit_l_min -8
_diffrn_reflns_number 8289
_diffrn_reflns_theta_full 25.02
_diffrn_reflns_theta_max 25.02
_diffrn_reflns_theta_min 2.34
_exptl_absorpt_coefficient_mu 0.071
_exptl_absorpt_correction_T_max 0.9859
_exptl_absorpt_correction_T_min 0.9804
_exptl_absorpt_correction_type multi-scan
_exptl_absorpt_process_details sadabs
_exptl_crystal_colour colourless
_exptl_crystal_density_diffrn 1.208
_exptl_crystal_density_meas \"i1/4\"Y
_exptl_crystal_density_method 'not measured'
_exptl_crystal_description block
_exptl_crystal_F_000 664
_exptl_crystal_size_max 0.28
_exptl_crystal_size_mid 0.23
_exptl_crystal_size_min 0.20
_refine_diff_density_max 0.258
_refine_diff_density_min -0.192
_refine_diff_density_rms 0.055
_refine_ls_extinction_expression Fc^*^=kFc[1+0.001xFc^2^\l^3^/sin(2\q)]^-1/4^
_refine_ls_extinction_method SHELXL
_refine_ls_goodness_of_fit_ref 1.024
_refine_ls_hydrogen_treatment mixed
_refine_ls_matrix_type full
_refine_ls_number_parameters 217
_refine_ls_number_reflns 3020
_refine_ls_number_restraints 0
_refine_ls_restrained_S_all 1.024
_refine_ls_R_factor_all 0.1937
_refine_ls_R_factor_gt 0.0881
_refine_ls_shift/su_max 0.000
_refine_ls_shift/su_mean 0.000
_refine_ls_structure_factor_coef Fsqd
_refine_ls_weighting_details 'calc w=1/[\s^2^(Fo^2^)+(0.0939P)^2^+0.0000P] where P=(Fo^2^+2Fc^2^)/3'
_refine_ls_weighting_scheme calc
_refine_ls_wR_factor_gt 0.1964
_refine_ls_wR_factor_ref 0.2396
_reflns_number_gt 1268
_reflns_number_total 3020
_reflns_threshold_expression >2sigma(I)
_cod_data_source_file d3cc05531k2.cif
_cod_data_source_block 220521h
_cod_depositor_comments
;
The following automatic conversions were performed:

data item '_symmetry_cell_setting' value 'Monoclinic' was changed to
'monoclinic' in accordance with the
/home/data/users/saulius/crontab/automatic-downloads/rss-feeds/RSC/lib/dictionaries/cif_core.dic
dictionary named 'cif_core.dic' version 2.4.2 last updated on
2011-04-26.

Automatic conversion script
Id: cif_fix_values 8170 2020-07-09 18:12:32Z antanas 

 Adding full bibliography for 7132604--7132610.cif.
;
_cod_original_sg_symbol_H-M P2(1)/c
_cod_database_code 7132606

loop_
_symmetry_equiv_pos_as_xyz
'x, y, z'
'-x, y+1/2, -z+1/2'
'-x, -y, -z'
'x, -y-1/2, z-1/2'

loop_
_atom_site_label
_atom_site_type_symbol
_atom_site_fract_x
_atom_site_fract_y
_atom_site_fract_z
_atom_site_U_iso_or_equiv
_atom_site_adp_type
_atom_site_occupancy
_atom_site_symmetry_multiplicity
_atom_site_calc_flag
_atom_site_refinement_flags
_atom_site_disorder_assembly
_atom_site_disorder_group
N1 N 0.3124(4) 0.16306(15) 0.6136(4) 0.0635(9) Uani 1 1 d . . .
N2 N 0.3950(4) 0.10878(15) 0.6706(4) 0.0633(9) Uani 1 1 d . . .
C1 C 0.4959(5) 0.09467(19) 0.6167(5) 0.0628(11) Uani 1 1 d . . .
H1 H 0.5144 0.1207 0.5379 0.075 Uiso 1 1 calc R . .
C2 C 0.5839(5) 0.03671(19) 0.6797(5) 0.0624(11) Uani 1 1 d . . .
C3 C 0.6965(5) 0.0248(2) 0.6263(6) 0.0875(14) Uani 1 1 d . . .
H3 H 0.7155 0.0526 0.5504 0.105 Uiso 1 1 calc R . .
C4 C 0.7827(6) -0.0283(3) 0.6844(8) 0.1128(19) Uani 1 1 d . . .
H4 H 0.8601 -0.0365 0.6477 0.135 Uiso 1 1 calc R . .
C5 C 0.7559(6) -0.0684(3) 0.7938(8) 0.1033(19) Uani 1 1 d . . .
H5 H 0.8166 -0.1034 0.8345 0.124 Uiso 1 1 calc R . .
C6 C 0.6422(6) -0.0590(2) 0.8458(6) 0.0957(17) Uani 1 1 d . . .
H6 H 0.6227 -0.0879 0.9195 0.115 Uiso 1 1 calc R . .
C7 C 0.5555(5) -0.0058(2) 0.7877(5) 0.0760(13) Uani 1 1 d . . .
H7 H 0.4767 0.0012 0.8224 0.091 Uiso 1 1 calc R . .
C8 C 0.1966(5) 0.16891(18) 0.6678(5) 0.0604(11) Uani 1 1 d . . .
C9 C 0.1137(5) 0.2277(2) 0.6362(5) 0.0767(13) Uani 1 1 d . . .
H9 H 0.1379 0.2630 0.5792 0.092 Uiso 1 1 calc R . .
C10 C -0.0005(6) 0.2329(3) 0.6884(6) 0.0895(16) Uani 1 1 d . . .
H10 H -0.0528 0.2725 0.6678 0.107 Uiso 1 1 calc R . .
C11 C -0.0419(6) 0.1832(3) 0.7688(7) 0.0990(17) Uani 1 1 d . . .
H11 H -0.1223 0.1875 0.8018 0.119 Uiso 1 1 calc R . .
C12 C 0.0389(6) 0.1253(3) 0.8012(6) 0.0935(15) Uani 1 1 d . . .
H12 H 0.0138 0.0905 0.8589 0.112 Uiso 1 1 calc R . .
C13 C 0.1540(5) 0.1187(2) 0.7498(5) 0.0752(13) Uani 1 1 d . . .
H13 H 0.2054 0.0789 0.7710 0.090 Uiso 1 1 calc R . .
C14 C 0.3328(5) 0.20116(19) 0.4824(5) 0.0713(12) Uani 1 1 d . . .
H14A H 0.2452 0.2209 0.4295 0.086 Uiso 1 1 calc R . .
H14B H 0.3591 0.1692 0.4125 0.086 Uiso 1 1 calc R . .
C15 C 0.4370(5) 0.25680(19) 0.5150(5) 0.0690(12) Uani 1 1 d . . .
H15 H 0.4336 0.2885 0.4373 0.083 Uiso 1 1 calc R . .
C16 C 0.5313(5) 0.26554(19) 0.6395(5) 0.0666(12) Uani 1 1 d . . .
H16 H 0.5316 0.2353 0.7190 0.080 Uiso 1 1 calc R . .
C17 C 0.6385(4) 0.31839(19) 0.6691(5) 0.0594(11) Uani 1 1 d . . .
C18 C 0.6609(5) 0.3613(2) 0.5587(5) 0.0781(13) Uani 1 1 d . . .
H18 H 0.6070 0.3574 0.4590 0.094 Uiso 1 1 calc R . .
C19 C 0.7600(6) 0.4092(3) 0.5921(7) 0.0969(16) Uani 1 1 d . . .
H19 H 0.7702 0.4393 0.5159 0.116 Uiso 1 1 calc R . .
C20 C 0.8443(5) 0.4144(2) 0.7331(8) 0.0947(17) Uani 1 1 d . . .
H20 H 0.9143 0.4468 0.7536 0.114 Uiso 1 1 calc R . .
C21 C 0.8262(5) 0.3717(2) 0.8457(6) 0.0863(14) Uani 1 1 d . . .
H21 H 0.8822 0.3754 0.9445 0.104 Uiso 1 1 calc R . .
C22 C 0.7247(5) 0.3233(2) 0.8125(5) 0.0706(12) Uani 1 1 d . . .
H22 H 0.7143 0.2932 0.8886 0.085 Uiso 1 1 calc R . .

loop_
_atom_site_aniso_label
_atom_site_aniso_U_11
_atom_site_aniso_U_22
_atom_site_aniso_U_33
_atom_site_aniso_U_23
_atom_site_aniso_U_13
_atom_site_aniso_U_12
N1 0.054(2) 0.0529(18) 0.075(2) 0.0154(17) -0.0013(18) 0.0034(17)
N2 0.062(2) 0.0482(18) 0.068(2) 0.0037(16) -0.0062(19) 0.0008(17)
C1 0.060(3) 0.058(2) 0.063(3) 0.003(2) 0.002(2) -0.008(2)
C2 0.053(3) 0.051(2) 0.075(3) -0.004(2) 0.000(2) -0.005(2)
C3 0.056(4) 0.081(3) 0.117(4) 0.007(3) 0.006(3) -0.003(3)
C4 0.054(4) 0.108(4) 0.163(6) -0.005(4) 0.001(4) 0.009(3)
C5 0.067(4) 0.061(3) 0.150(5) -0.013(3) -0.033(4) 0.004(3)
C6 0.077(4) 0.056(3) 0.133(5) 0.004(3) -0.014(3) -0.007(3)
C7 0.061(3) 0.053(2) 0.105(4) 0.004(3) 0.004(3) 0.001(2)
C8 0.057(3) 0.046(2) 0.066(3) -0.004(2) -0.008(2) 0.000(2)
C9 0.079(4) 0.056(2) 0.081(3) -0.009(2) -0.007(3) 0.006(2)
C10 0.082(4) 0.076(3) 0.099(4) -0.017(3) 0.002(3) 0.023(3)
C11 0.076(4) 0.099(4) 0.114(4) -0.010(4) 0.010(3) 0.017(3)
C12 0.084(4) 0.096(4) 0.095(4) 0.004(3) 0.011(3) -0.001(3)
C13 0.067(4) 0.065(3) 0.085(3) 0.002(2) 0.002(3) 0.006(2)
C14 0.068(3) 0.064(2) 0.073(3) 0.003(2) 0.000(2) 0.005(2)
C15 0.078(3) 0.056(2) 0.069(3) 0.012(2) 0.010(3) 0.008(2)
C16 0.076(3) 0.056(2) 0.063(3) 0.009(2) 0.007(2) 0.008(2)
C17 0.055(3) 0.052(2) 0.067(3) -0.004(2) 0.009(2) 0.004(2)
C18 0.073(3) 0.073(3) 0.080(3) 0.010(3) 0.003(3) -0.004(3)
C19 0.073(4) 0.079(3) 0.129(5) 0.030(3) 0.007(4) 0.006(3)
C20 0.054(3) 0.060(3) 0.159(6) 0.009(3) 0.006(4) -0.004(2)
C21 0.070(4) 0.078(3) 0.098(4) -0.011(3) -0.004(3) 0.007(3)
C22 0.072(3) 0.063(3) 0.074(3) -0.001(2) 0.012(3) 0.006(2)

loop_
_atom_type_symbol
_atom_type_description
_atom_type_scat_dispersion_real
_atom_type_scat_dispersion_imag
_atom_type_scat_source
C C 0.0033 0.0016 'International Tables Vol C Tables 4.2.6.8 and 6.1.1.4'
H H 0.0000 0.0000 'International Tables Vol C Tables 4.2.6.8 and 6.1.1.4'
N N 0.0061 0.0033 'International Tables Vol C Tables 4.2.6.8 and 6.1.1.4'

loop_
_geom_angle_atom_site_label_1
_geom_angle_atom_site_label_2
_geom_angle_atom_site_label_3
_geom_angle
_geom_angle_site_symmetry_1
_geom_angle_site_symmetry_3
_geom_angle_publ_flag
N2 N1 C8 114.7(3) . . ?
N2 N1 C14 120.7(3) . . ?
C8 N1 C14 123.2(3) . . ?
C1 N2 N1 119.8(4) . . ?
N2 C1 C2 119.2(4) . . ?
N2 C1 H1 120.4 . . ?
C2 C1 H1 120.4 . . ?
C3 C2 C7 119.3(4) . . ?
C3 C2 C1 118.2(4) . . ?
C7 C2 C1 122.5(4) . . ?
C2 C3 C4 119.8(5) . . ?
C2 C3 H3 120.1 . . ?
C4 C3 H3 120.1 . . ?
C5 C4 C3 120.3(5) . . ?
C5 C4 H4 119.8 . . ?
C3 C4 H4 119.8 . . ?
C4 C5 C6 121.1(5) . . ?
C4 C5 H5 119.5 . . ?
C6 C5 H5 119.5 . . ?
C5 C6 C7 118.7(5) . . ?
C5 C6 H6 120.6 . . ?
C7 C6 H6 120.6 . . ?
C2 C7 C6 120.7(5) . . ?
C2 C7 H7 119.6 . . ?
C6 C7 H7 119.6 . . ?
C13 C8 N1 122.7(4) . . ?
C13 C8 C9 116.9(4) . . ?
N1 C8 C9 120.4(4) . . ?
C10 C9 C8 120.1(5) . . ?
C10 C9 H9 119.9 . . ?
C8 C9 H9 119.9 . . ?
C11 C10 C9 122.6(5) . . ?
C11 C10 H10 118.7 . . ?
C9 C10 H10 118.7 . . ?
C10 C11 C12 117.8(5) . . ?
C10 C11 H11 121.1 . . ?
C12 C11 H11 121.1 . . ?
C13 C12 C11 120.8(5) . . ?
C13 C12 H12 119.6 . . ?
C11 C12 H12 119.6 . . ?
C12 C13 C8 121.7(4) . . ?
C12 C13 H13 119.1 . . ?
C8 C13 H13 119.1 . . ?
N1 C14 C15 116.8(3) . . ?
N1 C14 H14A 108.1 . . ?
C15 C14 H14A 108.1 . . ?
N1 C14 H14B 108.1 . . ?
C15 C14 H14B 108.1 . . ?
H14A C14 H14B 107.3 . . ?
C16 C15 C14 126.7(4) . . ?
C16 C15 H15 116.7 . . ?
C14 C15 H15 116.7 . . ?
C15 C16 C17 126.8(4) . . ?
C15 C16 H16 116.6 . . ?
C17 C16 H16 116.6 . . ?
C18 C17 C22 117.7(4) . . ?
C18 C17 C16 123.3(4) . . ?
C22 C17 C16 118.9(4) . . ?
C19 C18 C17 121.0(5) . . ?
C19 C18 H18 119.5 . . ?
C17 C18 H18 119.5 . . ?
C20 C19 C18 121.4(5) . . ?
C20 C19 H19 119.3 . . ?
C18 C19 H19 119.3 . . ?
C19 C20 C21 119.2(5) . . ?
C19 C20 H20 120.4 . . ?
C21 C20 H20 120.4 . . ?
C20 C21 C22 119.5(5) . . ?
C20 C21 H21 120.2 . . ?
C22 C21 H21 120.2 . . ?
C17 C22 C21 121.1(4) . . ?
C17 C22 H22 119.5 . . ?
C21 C22 H22 119.5 . . ?

loop_
_geom_bond_atom_site_label_1
_geom_bond_atom_site_label_2
_geom_bond_distance
_geom_bond_site_symmetry_2
_geom_bond_publ_flag
N1 N2 1.369(4) . ?
N1 C8 1.372(5) . ?
N1 C14 1.455(5) . ?
N2 C1 1.257(4) . ?
C1 C2 1.465(5) . ?
C1 H1 0.9300 . ?
C2 C3 1.353(6) . ?
C2 C7 1.365(5) . ?
C3 C4 1.373(7) . ?
C3 H3 0.9300 . ?
C4 C5 1.339(7) . ?
C4 H4 0.9300 . ?
C5 C6 1.349(7) . ?
C5 H5 0.9300 . ?
C6 C7 1.376(6) . ?
C6 H6 0.9300 . ?
C7 H7 0.9300 . ?
C8 C13 1.362(5) . ?
C8 C9 1.410(5) . ?
C9 C10 1.345(6) . ?
C9 H9 0.9300 . ?
C10 C11 1.340(7) . ?
C10 H10 0.9300 . ?
C11 C12 1.384(7) . ?
C11 H11 0.9300 . ?
C12 C13 1.352(6) . ?
C12 H12 0.9300 . ?
C13 H13 0.9300 . ?
C14 C15 1.490(6) . ?
C14 H14A 0.9700 . ?
C14 H14B 0.9700 . ?
C15 C16 1.286(5) . ?
C15 H15 0.9300 . ?
C16 C17 1.470(6) . ?
C16 H16 0.9300 . ?
C17 C18 1.363(5) . ?
C17 C22 1.367(6) . ?
C18 C19 1.347(6) . ?
C18 H18 0.9300 . ?
C19 C20 1.344(7) . ?
C19 H19 0.9300 . ?
C20 C21 1.362(6) . ?
C20 H20 0.9300 . ?
C21 C22 1.371(6) . ?
C21 H21 0.9300 . ?
C22 H22 0.9300 . ?

loop_
_geom_torsion_atom_site_label_1
_geom_torsion_atom_site_label_2
_geom_torsion_atom_site_label_3
_geom_torsion_atom_site_label_4
_geom_torsion
_geom_torsion_site_symmetry_1
_geom_torsion_site_symmetry_2
_geom_torsion_site_symmetry_3
_geom_torsion_site_symmetry_4
_geom_torsion_publ_flag
C8 N1 N2 C1 172.7(4) . . . . ?
C14 N1 N2 C1 5.3(5) . . . . ?
N1 N2 C1 C2 179.5(3) . . . . ?
N2 C1 C2 C3 -176.2(4) . . . . ?
N2 C1 C2 C7 4.7(6) . . . . ?
C7 C2 C3 C4 -2.0(7) . . . . ?
C1 C2 C3 C4 178.9(4) . . . . ?
C2 C3 C4 C5 0.0(8) . . . . ?
C3 C4 C5 C6 2.0(8) . . . . ?
C4 C5 C6 C7 -2.0(8) . . . . ?
C3 C2 C7 C6 2.1(6) . . . . ?
C1 C2 C7 C6 -178.9(4) . . . . ?
C5 C6 C7 C2 -0.1(7) . . . . ?
N2 N1 C8 C13 -11.1(5) . . . . ?
C14 N1 C8 C13 155.8(4) . . . . ?
N2 N1 C8 C9 170.6(3) . . . . ?
C14 N1 C8 C9 -22.4(6) . . . . ?
C13 C8 C9 C10 1.0(6) . . . . ?
N1 C8 C9 C10 179.3(4) . . . . ?
C8 C9 C10 C11 -1.2(8) . . . . ?
C9 C10 C11 C12 1.4(8) . . . . ?
C10 C11 C12 C13 -1.6(8) . . . . ?
C11 C12 C13 C8 1.5(7) . . . . ?
N1 C8 C13 C12 -179.5(4) . . . . ?
C9 C8 C13 C12 -1.2(6) . . . . ?
N2 N1 C14 C15 -85.3(4) . . . . ?
C8 N1 C14 C15 108.5(4) . . . . ?
N1 C14 C15 C16 16.3(6) . . . . ?
C14 C15 C16 C17 176.7(4) . . . . ?
C15 C16 C17 C18 -7.8(7) . . . . ?
C15 C16 C17 C22 175.3(4) . . . . ?
C22 C17 C18 C19 -3.5(6) . . . . ?
C16 C17 C18 C19 179.6(4) . . . . ?
C17 C18 C19 C20 3.2(7) . . . . ?
C18 C19 C20 C21 -2.2(8) . . . . ?
C19 C20 C21 C22 1.6(7) . . . . ?
C18 C17 C22 C21 2.9(6) . . . . ?
C16 C17 C22 C21 -180.0(4) . . . . ?
C20 C21 C22 C17 -2.0(6) . . . . ?
